data_1523248
loop_
_publ_author_name
'Beznosikova, A.V.'
'Chebotarev, N.T.'
'Shapovalov, M.P.'
'Luk'yanov, A.S.'
'Timofeeva, L.F.'

_publ_section_title
;
 The crystal structure of the compounds Pu5 Rh4 and Pu5 Ir4
;
_journal_name_full 'Atomnaya Energiya'
_journal_page_first 495
_journal_page_last 498
_journal_volume 40
_journal_year 1976
_chemical_formula_sum 'Ir4 Pu5'
_space_group_IT_number 62
_symmetry_space_group_name_Hall '-P 2ac 2n'
_symmetry_space_group_name_H-M 'P n m a'
_cell_angle_alpha 90
_cell_angle_beta 90
_cell_angle_gamma 90
_cell_formula_units_Z 4
_cell_length_a 7.245
_cell_length_b 14.6
_cell_length_c 7.455
_cell_volume 788.568
_citation_journal_id_ASTM AENGAB
_cod_data_source_file Beznosikova_AENGAB_1976_800.cif
_cod_data_source_block Ir4Pu5
_cod_original_cell_volume 788.5675
_cod_database_code 1523248

loop_
_symmetry_equiv_pos_as_xyz
x,y,z
-x+1/2,-y,z+1/2
x+1/2,-y+1/2,-z+1/2
-x,y+1/2,-z
-x,-y,-z
x-1/2,y,-z-1/2
-x-1/2,y-1/2,z-1/2
x,-y-1/2,z

loop_
_atom_site_label
_atom_site_type_symbol
_atom_site_fract_x
_atom_site_fract_y
_atom_site_fract_z
_atom_site_occupancy
_atom_site_U_iso_or_equiv
Ir2 Ir 0.193 0.25 0.632 1 0.0
Ir3 Ir 0.183 0.965 0.54 1 0.0
Pu1 Pu 0.319 0.25 0.993 1 0.0
Pu3 Pu 0.998 0.091 0.817 1 0.0
Pu2 Pu 0.155 0.123 0.338 1 0.0
Ir1 Ir 0.953 0.25 0.114 1 0.0
